data_1560851
loop_
_publ_author_name
'Keil, Philip M.'
'Szilv\'asi, Tibor'
'Hadlington, Terrance J.'

_publ_section_title
;
 Reversible metathesis of ammonia in an acyclic germylene--Ni0 complex
;
_journal_issue 15
_journal_name_full 'Chemical Science'
_journal_page_first 5582
_journal_page_last 5590
_journal_paper_doi 10.1039/D1SC00450F
_journal_volume 12
_journal_year 2021
_chemical_formula_moiety 'C73 H69 Br Ge N Ni P3 Si'
_chemical_formula_sum 'C73 H69 Br Ge N Ni P3 Si'
_chemical_formula_weight 1292.50
_space_group_crystal_system triclinic
_space_group_IT_number 2
_space_group_name_Hall '-P 1'
_space_group_name_H-M_alt 'P -1'
_atom_sites_solution_hydrogens geom
_audit_creation_method SHELXL-2018/3
_audit_update_record
;
2021-01-19 deposited with the CCDC.	2021-03-05 downloaded from the CCDC.
;
_cell_angle_alpha 98.60(3)
_cell_angle_beta 92.00(3)
_cell_angle_gamma 91.30(3)
_cell_formula_units_Z 2
_cell_length_a 12.680(3)
_cell_length_b 15.530(3)
_cell_length_c 19.470(4)
_cell_measurement_reflns_used 2000
_cell_measurement_temperature 150(2)
_cell_measurement_theta_max 32.5
_cell_measurement_theta_min 1.92
_cell_volume 3787.1(14)
_computing_structure_refinement 'SHELXL-2018/3 (Sheldrick, 2018)'
_diffrn_ambient_temperature 150(2)
_diffrn_detector Pilatus300K
_diffrn_detector_area_resol_mean 5.81
_diffrn_measured_fraction_theta_full 0.998
_diffrn_measured_fraction_theta_max 0.998
_diffrn_measurement_device_type 'STOE StadiVari'
_diffrn_measurement_method '\w scans'
_diffrn_radiation_collimation '0.6 mm diameter'
_diffrn_radiation_monochromator 'Graded multilayer mirror'
_diffrn_radiation_type 'Mo K\a'
_diffrn_radiation_wavelength 0.71073
_diffrn_reflns_av_R_equivalents 0.0410
_diffrn_reflns_av_unetI/netI 0.0488
_diffrn_reflns_Laue_measured_fraction_full 0.998
_diffrn_reflns_Laue_measured_fraction_max 0.998
_diffrn_reflns_limit_h_max 15
_diffrn_reflns_limit_h_min -15
_diffrn_reflns_limit_k_max 19
_diffrn_reflns_limit_k_min -18
_diffrn_reflns_limit_l_max 24
_diffrn_reflns_limit_l_min -24
_diffrn_reflns_number 56477
_diffrn_reflns_point_group_measured_fraction_full 0.998
_diffrn_reflns_point_group_measured_fraction_max 0.998
_diffrn_reflns_theta_full 25.242
_diffrn_reflns_theta_max 26.500
_diffrn_reflns_theta_min 2.663
_diffrn_source 'Genix 3D HF Mo'
_diffrn_source_current 1.000
_diffrn_source_power 0.050
_diffrn_source_voltage 50
_exptl_absorpt_coefficient_mu 1.288
_exptl_absorpt_correction_T_max 1.000
_exptl_absorpt_correction_T_min 0.763
_exptl_absorpt_correction_type empirical
_exptl_absorpt_process_details 'STOE X-AREA 1.76'
_exptl_crystal_colour purple-brown
_exptl_crystal_density_diffrn 1.133
_exptl_crystal_description block
_exptl_crystal_F_000 1336
_exptl_crystal_size_max 0.21
_exptl_crystal_size_mid 0.11
_exptl_crystal_size_min 0.10
_platon_squeeze_details
;
The unit cell contains two hexane molecules and two toluene molecules (one each per asymmetric unit) which have been treated
as a diffuse contribution to the overall scattering without specific atom
positions by SQUEEZE/PLATON.
;
_refine_diff_density_max 0.882
_refine_diff_density_min -1.882
_refine_diff_density_rms 0.107
_refine_ls_extinction_method none
_refine_ls_goodness_of_fit_ref 1.078
_refine_ls_hydrogen_treatment constr
_refine_ls_matrix_type full
_refine_ls_number_parameters 734
_refine_ls_number_reflns 15676
_refine_ls_number_restraints 0
_refine_ls_restrained_S_all 1.078
_refine_ls_R_factor_all 0.0757
_refine_ls_R_factor_gt 0.0531
_refine_ls_shift/su_max 0.001
_refine_ls_shift/su_mean 0.000
_refine_ls_structure_factor_coef Fsqd
_refine_ls_weighting_details 'w=1/[\s^2^(Fo^2^)+(0.1019P)^2^+1.2355P] where P=(Fo^2^+2Fc^2^)/3'
_refine_ls_weighting_scheme calc
_refine_ls_wR_factor_gt 0.1551
_refine_ls_wR_factor_ref 0.1658
_reflns_Friedel_coverage 0.000
_reflns_number_gt 11572
_reflns_number_total 15676
_reflns_threshold_expression 'I > 2\s(I)'
_cod_data_source_file d1sc00450f2.cif
_cod_data_source_block compound_4-Br
_cod_depositor_comments 'Adding full bibliography for 1560843--1560857.cif.'
_cod_original_cell_volume 3787.1(13)
_cod_database_code 1560851
_shelx_shelxl_version_number 2018/3
_shelx_space_group_comment
;
The symmetry employed for this shelxl refinement is uniquely defined
by the following loop, which should always be used as a source of
symmetry information in preference to the above space-group names.
They are only intended as comments.
;

loop_
_space_group_symop_operation_xyz
'x, y, z'
'-x, -y, -z'

loop_
_atom_site_label
_atom_site_type_symbol
_atom_site_fract_x
_atom_site_fract_y
_atom_site_fract_z
_atom_site_U_iso_or_equiv
_atom_site_adp_type
_atom_site_occupancy
_atom_site_site_symmetry_order
_atom_site_calc_flag
_atom_site_refinement_flags_posn
_atom_site_refinement_flags_adp
_atom_site_refinement_flags_occupancy
_atom_site_disorder_assembly
_atom_site_disorder_group
Ge1 Ge 0.69178(3) 0.01716(2) 0.21758(2) 0.01801(11) Uani 1 1 d . . . . .
Ni1 Ni 0.71474(3) -0.12378(3) 0.21073(2) 0.01669(12) Uani 1 1 d . . . . .
Br1 Br 0.55391(4) 0.09018(3) 0.16586(3) 0.04402(14) Uani 1 1 d . . . . .
P1 P 0.83030(7) -0.11779(6) 0.29892(5) 0.0188(2) Uani 1 1 d . . . . .
Si1 Si 0.86236(8) 0.09667(6) 0.33095(5) 0.0191(2) Uani 1 1 d . . . . .
P3 P 0.55249(7) -0.17907(6) 0.21271(5) 0.0191(2) Uani 1 1 d . . . . .
P2 P 0.78833(7) -0.18389(6) 0.11506(5) 0.0186(2) Uani 1 1 d . . . . .
N1 N 0.7609(2) 0.11409(19) 0.27086(15) 0.0194(6) Uani 1 1 d . . . . .
C25 C 0.9144(3) -0.0169(2) 0.30923(19) 0.0199(7) Uani 1 1 d . . . . .
H25A H 0.951743 -0.018103 0.265295 0.024 Uiso 1 1 calc R U . . .
H25B H 0.969011 -0.022931 0.345674 0.024 Uiso 1 1 calc R U . . .
C10 C 0.8799(3) 0.1768(3) 0.1605(2) 0.0269(8) Uani 1 1 d . . . . .
H10 H 0.899893 0.127778 0.185782 0.032 Uiso 1 1 calc R U . . .
C1 C 0.7456(3) 0.2029(2) 0.25801(19) 0.0221(8) Uani 1 1 d . . . . .
C68 C 0.4541(3) -0.1029(2) 0.25323(19) 0.0200(7) Uani 1 1 d . . . . .
C38 C 0.9314(3) -0.1623(2) 0.10689(18) 0.0224(8) Uani 1 1 d . . . . .
C44 C 0.7469(3) -0.1567(2) 0.02864(19) 0.0208(7) Uani 1 1 d . . . . .
C50 C 0.7719(3) -0.3038(2) 0.10247(19) 0.0220(8) Uani 1 1 d . . . . .
C32 C 0.7901(3) -0.1261(2) 0.38865(19) 0.0224(8) Uani 1 1 d . . . . .
C51 C 0.8367(3) -0.3534(2) 0.1413(2) 0.0253(8) Uani 1 1 d . . . . .
H51 H 0.894421 -0.325929 0.169319 0.030 Uiso 1 1 calc R U . . .
C14 C 0.7213(3) 0.0784(3) 0.4405(2) 0.0281(9) Uani 1 1 d . . . . .
H14 H 0.678128 0.045436 0.404662 0.034 Uiso 1 1 calc R U . . .
C56 C 0.4837(3) -0.2198(2) 0.12843(19) 0.0221(8) Uani 1 1 d . . . . .
C13 C 0.8170(3) 0.1151(3) 0.4232(2) 0.0249(8) Uani 1 1 d . . . . .
C62 C 0.5332(3) -0.2719(2) 0.2614(2) 0.0257(8) Uani 1 1 d . . . . .
C33 C 0.8606(3) -0.1075(3) 0.4462(2) 0.0294(9) Uani 1 1 d . . . . .
H33 H 0.929102 -0.084044 0.440668 0.035 Uiso 1 1 calc R U . . .
C24 C 1.0761(3) 0.1458(3) 0.3007(2) 0.0280(9) Uani 1 1 d . . . . .
H24 H 1.084951 0.085461 0.285535 0.034 Uiso 1 1 calc R U . . .
C45 C 0.6946(3) -0.0805(3) 0.0235(2) 0.0260(8) Uani 1 1 d . . . . .
H45 H 0.674849 -0.044279 0.064540 0.031 Uiso 1 1 calc R U . . .
C71 C 0.3104(3) 0.0120(3) 0.3207(2) 0.0323(9) Uani 1 1 d . . . . .
H71 H 0.261242 0.050466 0.343796 0.039 Uiso 1 1 calc R U . . .
C39 C 0.9664(3) -0.0746(3) 0.1206(2) 0.0259(8) Uani 1 1 d . . . . .
H39 H 0.917677 -0.030888 0.135976 0.031 Uiso 1 1 calc R U . . .
C49 C 0.7752(3) -0.2091(3) -0.0329(2) 0.0282(9) Uani 1 1 d . . . . .
H49 H 0.811500 -0.261426 -0.030422 0.034 Uiso 1 1 calc R U . . .
C19 C 0.9778(3) 0.1745(3) 0.3257(2) 0.0260(8) Uani 1 1 d . . . . .
C73 C 0.4841(3) -0.0465(2) 0.3140(2) 0.0248(8) Uani 1 1 d . . . . .
H73 H 0.554423 -0.047052 0.332335 0.030 Uiso 1 1 calc R U . . .
C72 C 0.4131(3) 0.0105(3) 0.3483(2) 0.0279(8) Uani 1 1 d . . . . .
H72 H 0.434467 0.047853 0.389960 0.034 Uiso 1 1 calc R U . . .
C55 C 0.6870(3) -0.3453(3) 0.0630(2) 0.0266(8) Uani 1 1 d . . . . .
H55 H 0.642817 -0.312669 0.036672 0.032 Uiso 1 1 calc R U . . .
C6 C 0.8071(3) 0.2344(2) 0.2061(2) 0.0250(8) Uani 1 1 d . . . . .
C37 C 0.6906(3) -0.1599(3) 0.3981(2) 0.0279(9) Uani 1 1 d . . . . .
H37 H 0.641678 -0.172258 0.359610 0.033 Uiso 1 1 calc R U . . .
C43 C 1.0045(3) -0.2255(3) 0.0836(2) 0.0284(9) Uani 1 1 d . . . . .
H43 H 0.982260 -0.284973 0.072360 0.034 Uiso 1 1 calc R U . . .
C57 C 0.4800(3) -0.1647(3) 0.0787(2) 0.0282(9) Uani 1 1 d . . . . .
H57 H 0.508859 -0.107080 0.089718 0.034 Uiso 1 1 calc R U . . .
C70 C 0.2794(3) -0.0417(3) 0.2602(2) 0.0342(10) Uani 1 1 d . . . . .
H70 H 0.209679 -0.039125 0.241285 0.041 Uiso 1 1 calc R U . . .
C69 C 0.3501(3) -0.1002(3) 0.2265(2) 0.0272(8) Uani 1 1 d . . . . .
H69 H 0.327743 -0.138126 0.185438 0.033 Uiso 1 1 calc R U . . .
C47 C 0.6983(3) -0.1084(3) -0.1013(2) 0.0338(10) Uani 1 1 d . . . . .
H47 H 0.681575 -0.091636 -0.145317 0.041 Uiso 1 1 calc R U . . .
C42 C 1.1100(3) -0.2012(3) 0.0768(2) 0.0356(10) Uani 1 1 d . . . . .
H42 H 1.159549 -0.244687 0.062599 0.043 Uiso 1 1 calc R U . . .
C52 C 0.8162(3) -0.4422(3) 0.1385(2) 0.0321(9) Uani 1 1 d . . . . .
H52 H 0.860590 -0.475351 0.164203 0.039 Uiso 1 1 calc R U . . .
C61 C 0.4372(3) -0.3037(3) 0.1122(2) 0.0334(9) Uani 1 1 d . . . . .
H61 H 0.437200 -0.341853 0.146037 0.040 Uiso 1 1 calc R U . . .
C7 C 0.5984(3) 0.2270(3) 0.3475(2) 0.0327(10) Uani 1 1 d . . . . .
H7 H 0.609431 0.163696 0.348596 0.039 Uiso 1 1 calc R U . . .
C27 C 1.0305(3) -0.1933(3) 0.2655(2) 0.0295(9) Uani 1 1 d . . . . .
H27 H 1.048604 -0.140277 0.249456 0.035 Uiso 1 1 calc R U . . .
C26 C 0.9311(3) -0.2032(2) 0.29408(19) 0.0230(8) Uani 1 1 d . . . . .
C28 C 1.1028(4) -0.2604(3) 0.2603(2) 0.0398(11) Uani 1 1 d . . . . .
H28 H 1.169032 -0.253218 0.240185 0.048 Uiso 1 1 calc R U . . .
C41 C 1.1433(3) -0.1151(3) 0.0905(2) 0.0366(11) Uani 1 1 d . . . . .
H41 H 1.215068 -0.099238 0.085354 0.044 Uiso 1 1 calc R U . . .
C36 C 0.6613(4) -0.1761(3) 0.4638(2) 0.0349(10) Uani 1 1 d . . . . .
H36 H 0.592552 -0.198802 0.469774 0.042 Uiso 1 1 calc R U . . .
C31 C 0.9075(4) -0.2827(3) 0.3179(2) 0.0339(10) Uani 1 1 d . . . . .
H31 H 0.841049 -0.291575 0.337189 0.041 Uiso 1 1 calc R U . . .
C34 C 0.8308(4) -0.1233(3) 0.5116(2) 0.0361(10) Uani 1 1 d . . . . .
H34 H 0.878408 -0.109391 0.550696 0.043 Uiso 1 1 calc R U . . .
C48 C 0.7503(3) -0.1846(3) -0.0975(2) 0.0325(9) Uani 1 1 d . . . . .
H48 H 0.769227 -0.220520 -0.138883 0.039 Uiso 1 1 calc R U . . .
C46 C 0.6705(3) -0.0564(3) -0.0412(2) 0.0321(9) Uani 1 1 d . . . . .
H46 H 0.634809 -0.003851 -0.043968 0.038 Uiso 1 1 calc R U . . .
C11 C 0.8226(4) 0.1368(3) 0.0917(2) 0.0357(10) Uani 1 1 d . . . . .
H11A H 0.759366 0.104067 0.101690 0.054 Uiso 1 1 calc R U . . .
H11B H 0.869800 0.097472 0.064151 0.054 Uiso 1 1 calc R U . . .
H11C H 0.802038 0.183359 0.065511 0.054 Uiso 1 1 calc R U . . .
C18 C 0.8795(3) 0.1629(3) 0.4777(2) 0.0336(9) Uani 1 1 d . . . . .
H18 H 0.945132 0.188175 0.467916 0.040 Uiso 1 1 calc R U . . .
C15 C 0.6877(4) 0.0889(3) 0.5084(2) 0.0371(10) Uani 1 1 d . . . . .
H15 H 0.622287 0.063648 0.518592 0.045 Uiso 1 1 calc R U . . .
C9 C 0.6218(4) 0.2765(3) 0.4214(2) 0.0440(12) Uani 1 1 d . . . . .
H9A H 0.695542 0.268724 0.435299 0.066 Uiso 1 1 calc R U . . .
H9B H 0.575256 0.253652 0.453963 0.066 Uiso 1 1 calc R U . . .
H9C H 0.609375 0.338663 0.421846 0.066 Uiso 1 1 calc R U . . .
C63 C 0.6121(4) -0.3333(3) 0.2592(2) 0.0344(10) Uani 1 1 d . . . . .
H63 H 0.670910 -0.328737 0.230893 0.041 Uiso 1 1 calc R U . . .
C2 C 0.6720(3) 0.2568(3) 0.2950(2) 0.0281(9) Uani 1 1 d . . . . .
C8 C 0.4815(4) 0.2382(3) 0.3255(3) 0.0462(12) Uani 1 1 d . . . . .
H8A H 0.468718 0.300059 0.324667 0.069 Uiso 1 1 calc R U . . .
H8B H 0.435444 0.216446 0.358872 0.069 Uiso 1 1 calc R U . . .
H8C H 0.466447 0.205249 0.279117 0.069 Uiso 1 1 calc R U . . .
C58 C 0.4342(3) -0.1927(3) 0.0122(2) 0.0347(10) Uani 1 1 d . . . . .
H58 H 0.433293 -0.154445 -0.021560 0.042 Uiso 1 1 calc R U . . .
C5 C 0.7953(4) 0.3203(3) 0.1957(2) 0.0393(11) Uani 1 1 d . . . . .
H5 H 0.835368 0.341899 0.161266 0.047 Uiso 1 1 calc R U . . .
C35 C 0.7318(4) -0.1593(3) 0.5197(2) 0.0371(10) Uani 1 1 d . . . . .
H35 H 0.712646 -0.172316 0.563826 0.045 Uiso 1 1 calc R U . . .
C40 C 1.0702(3) -0.0507(3) 0.1120(2) 0.0340(10) Uani 1 1 d . . . . .
H40 H 1.092116 0.008952 0.120695 0.041 Uiso 1 1 calc R U . . .
C60 C 0.3910(4) -0.3307(3) 0.0461(3) 0.0430(11) Uani 1 1 d . . . . .
H60 H 0.359358 -0.387385 0.035249 0.052 Uiso 1 1 calc R U . . .
C53 C 0.7309(4) -0.4830(3) 0.0982(2) 0.0385(11) Uani 1 1 d . . . . .
H53 H 0.717630 -0.543787 0.095982 0.046 Uiso 1 1 calc R U . . .
C54 C 0.6655(3) -0.4341(3) 0.0613(2) 0.0336(9) Uani 1 1 d . . . . .
H54 H 0.606050 -0.461176 0.034903 0.040 Uiso 1 1 calc R U . . .
C17 C 0.8458(4) 0.1734(3) 0.5462(2) 0.0443(12) Uani 1 1 d . . . . .
H17 H 0.888547 0.206016 0.582543 0.053 Uiso 1 1 calc R U . . .
C23 C 1.1607(3) 0.2043(3) 0.2979(2) 0.0409(11) Uani 1 1 d . . . . .
H23 H 1.225760 0.183531 0.280140 0.049 Uiso 1 1 calc R U . . .
C16 C 0.7508(4) 0.1366(3) 0.5611(2) 0.0451(12) Uani 1 1 d . . . . .
H16 H 0.728367 0.143881 0.607562 0.054 Uiso 1 1 calc R U . . .
C20 C 0.9679(4) 0.2647(3) 0.3472(2) 0.0394(11) Uani 1 1 d . . . . .
H20 H 0.902341 0.286786 0.362990 0.047 Uiso 1 1 calc R U . . .
C29 C 1.0777(4) -0.3370(3) 0.2845(3) 0.0453(12) Uani 1 1 d . . . . .
H29 H 1.127079 -0.382377 0.281434 0.054 Uiso 1 1 calc R U . . .
C12 C 0.9825(4) 0.2234(3) 0.1449(3) 0.0431(11) Uani 1 1 d . . . . .
H12A H 0.966038 0.268077 0.115864 0.065 Uiso 1 1 calc R U . . .
H12B H 1.029361 0.180987 0.120325 0.065 Uiso 1 1 calc R U . . .
H12C H 1.017435 0.250896 0.188656 0.065 Uiso 1 1 calc R U . . .
C30 C 0.9812(4) -0.3482(3) 0.3133(3) 0.0440(12) Uani 1 1 d . . . . .
H30 H 0.964922 -0.401136 0.330018 0.053 Uiso 1 1 calc R U . . .
C59 C 0.3907(4) -0.2753(3) -0.0042(2) 0.0425(11) Uani 1 1 d . . . . .
H59 H 0.360592 -0.294670 -0.049390 0.051 Uiso 1 1 calc R U . . .
C3 C 0.6661(4) 0.3437(3) 0.2832(3) 0.0418(12) Uani 1 1 d . . . . .
H3 H 0.619492 0.381704 0.309281 0.050 Uiso 1 1 calc R U . . .
C67 C 0.4485(4) -0.2794(3) 0.3036(3) 0.0408(11) Uani 1 1 d . . . . .
H67 H 0.393588 -0.238614 0.305212 0.049 Uiso 1 1 calc R U . . .
C64 C 0.6053(5) -0.4012(3) 0.2981(3) 0.0499(13) Uani 1 1 d . . . . .
H64 H 0.658289 -0.443747 0.295425 0.060 Uiso 1 1 calc R U . . .
C22 C 1.1500(4) 0.2923(4) 0.3207(3) 0.0524(14) Uani 1 1 d . . . . .
H22 H 1.207921 0.331902 0.319379 0.063 Uiso 1 1 calc R U . . .
C4 C 0.7277(4) 0.3752(3) 0.2335(3) 0.0482(13) Uani 1 1 d . . . . .
H4 H 0.722924 0.434093 0.225947 0.058 Uiso 1 1 calc R U . . .
C21 C 1.0551(4) 0.3222(3) 0.3455(3) 0.0551(14) Uani 1 1 d . . . . .
H21 H 1.048210 0.382589 0.361662 0.066 Uiso 1 1 calc R U . . .
C65 C 0.5201(5) -0.4067(4) 0.3412(3) 0.0608(16) Uani 1 1 d . . . . .
H65 H 0.515853 -0.452195 0.368696 0.073 Uiso 1 1 calc R U . . .
C66 C 0.4436(5) -0.3467(4) 0.3435(3) 0.0606(16) Uani 1 1 d . . . . .
H66 H 0.385832 -0.350635 0.372744 0.073 Uiso 1 1 calc R U . . .

loop_
_atom_site_aniso_label
_atom_site_aniso_U_11
_atom_site_aniso_U_22
_atom_site_aniso_U_33
_atom_site_aniso_U_23
_atom_site_aniso_U_13
_atom_site_aniso_U_12
Ge1 0.01678(19) 0.0209(2) 0.0164(2) 0.00372(14) -0.00267(14) 0.00048(14)
Ni1 0.0152(2) 0.0206(2) 0.0142(2) 0.00266(17) -0.00120(17) -0.00013(17)
Br1 0.0394(3) 0.0474(3) 0.0451(3) 0.0089(2) -0.0105(2) 0.0038(2)
P1 0.0171(4) 0.0253(5) 0.0144(4) 0.0042(4) -0.0015(3) 0.0019(4)
Si1 0.0166(5) 0.0249(5) 0.0153(5) 0.0021(4) -0.0013(4) -0.0027(4)
P3 0.0173(4) 0.0216(5) 0.0179(5) 0.0019(4) 0.0000(4) -0.0009(4)
P2 0.0182(4) 0.0224(5) 0.0152(4) 0.0029(4) -0.0001(4) 0.0004(4)
N1 0.0175(15) 0.0226(15) 0.0187(15) 0.0049(12) -0.0006(12) -0.0007(12)
C25 0.0154(17) 0.0275(19) 0.0179(18) 0.0067(14) -0.0004(14) 0.0010(14)
C10 0.026(2) 0.032(2) 0.025(2) 0.0103(16) 0.0056(16) 0.0021(16)
C1 0.0263(19) 0.0205(18) 0.0193(18) 0.0027(14) 0.0013(15) -0.0013(15)
C68 0.0169(17) 0.0230(18) 0.0201(18) 0.0038(14) 0.0013(14) -0.0025(14)
C38 0.0214(18) 0.033(2) 0.0133(17) 0.0064(15) -0.0019(14) -0.0012(15)
C44 0.0169(17) 0.0270(19) 0.0184(18) 0.0041(15) 0.0004(14) -0.0049(14)
C50 0.0242(19) 0.0225(18) 0.0197(19) 0.0029(14) 0.0049(15) 0.0040(15)
C32 0.0258(19) 0.0244(19) 0.0167(18) 0.0024(14) -0.0005(15) 0.0029(15)
C51 0.027(2) 0.030(2) 0.0191(19) 0.0051(15) 0.0023(16) 0.0013(16)
C14 0.031(2) 0.030(2) 0.023(2) 0.0049(16) -0.0006(17) 0.0014(17)
C56 0.0158(17) 0.0273(19) 0.0209(19) -0.0039(15) -0.0002(14) 0.0010(14)
C13 0.026(2) 0.030(2) 0.0191(19) 0.0042(15) -0.0010(15) 0.0047(16)
C62 0.029(2) 0.0244(19) 0.023(2) 0.0029(15) -0.0011(16) -0.0055(16)
C33 0.029(2) 0.038(2) 0.021(2) 0.0049(17) -0.0025(16) 0.0011(17)
C24 0.024(2) 0.038(2) 0.022(2) 0.0085(17) -0.0024(16) -0.0051(17)
C45 0.025(2) 0.032(2) 0.021(2) 0.0040(16) -0.0020(16) -0.0024(16)
C71 0.029(2) 0.043(2) 0.025(2) 0.0011(18) 0.0056(17) 0.0116(18)
C39 0.0226(19) 0.035(2) 0.0212(19) 0.0069(16) -0.0008(15) 0.0000(16)
C49 0.024(2) 0.041(2) 0.020(2) 0.0044(17) -0.0017(16) 0.0056(17)
C19 0.025(2) 0.034(2) 0.0194(19) 0.0060(16) -0.0062(15) -0.0075(16)
C73 0.0173(18) 0.031(2) 0.025(2) 0.0037(16) -0.0011(15) -0.0006(15)
C72 0.029(2) 0.034(2) 0.020(2) 0.0017(16) 0.0019(16) 0.0018(17)
C55 0.029(2) 0.029(2) 0.021(2) 0.0016(16) -0.0004(16) 0.0030(16)
C6 0.028(2) 0.028(2) 0.0203(19) 0.0079(15) 0.0026(16) -0.0012(16)
C37 0.030(2) 0.032(2) 0.021(2) 0.0048(16) -0.0011(16) -0.0023(17)
C43 0.029(2) 0.036(2) 0.022(2) 0.0072(16) 0.0045(16) 0.0069(17)
C57 0.023(2) 0.034(2) 0.026(2) 0.0009(17) -0.0011(16) 0.0005(16)
C70 0.0186(19) 0.049(3) 0.033(2) 0.0018(19) -0.0034(17) 0.0062(18)
C69 0.0189(18) 0.035(2) 0.026(2) -0.0012(16) -0.0030(16) -0.0002(16)
C47 0.025(2) 0.054(3) 0.024(2) 0.0175(19) -0.0041(17) -0.0039(19)
C42 0.027(2) 0.057(3) 0.024(2) 0.011(2) 0.0044(17) 0.009(2)
C52 0.039(2) 0.025(2) 0.033(2) 0.0080(17) 0.0037(19) 0.0074(17)
C61 0.033(2) 0.032(2) 0.034(2) 0.0006(18) -0.0082(18) -0.0030(18)
C7 0.030(2) 0.032(2) 0.038(2) 0.0091(18) 0.0137(19) 0.0082(17)
C27 0.024(2) 0.040(2) 0.025(2) 0.0037(17) -0.0048(16) 0.0095(17)
C26 0.027(2) 0.0250(19) 0.0168(18) 0.0033(14) -0.0029(15) 0.0073(15)
C28 0.033(2) 0.059(3) 0.026(2) 0.003(2) -0.0007(19) 0.017(2)
C41 0.018(2) 0.070(3) 0.024(2) 0.018(2) -0.0006(17) -0.005(2)
C36 0.037(2) 0.040(2) 0.028(2) 0.0033(18) 0.0073(19) -0.0061(19)
C31 0.039(2) 0.036(2) 0.028(2) 0.0078(18) 0.0017(19) 0.0104(19)
C34 0.039(2) 0.052(3) 0.016(2) 0.0028(18) -0.0042(18) 0.010(2)
C48 0.026(2) 0.054(3) 0.0168(19) 0.0044(18) 0.0027(16) 0.0006(19)
C46 0.030(2) 0.035(2) 0.032(2) 0.0132(18) -0.0055(18) 0.0015(18)
C11 0.039(2) 0.044(3) 0.025(2) 0.0052(18) 0.0063(19) 0.004(2)
C18 0.032(2) 0.045(2) 0.022(2) 0.0000(18) -0.0026(17) 0.0006(19)
C15 0.040(3) 0.045(3) 0.029(2) 0.012(2) 0.011(2) 0.005(2)
C9 0.057(3) 0.041(3) 0.035(3) 0.005(2) 0.020(2) 0.013(2)
C63 0.043(3) 0.028(2) 0.032(2) 0.0037(17) 0.0057(19) 0.0015(18)
C2 0.029(2) 0.025(2) 0.031(2) 0.0076(16) 0.0050(17) 0.0026(16)
C8 0.034(3) 0.044(3) 0.063(3) 0.011(2) 0.018(2) 0.012(2)
C58 0.033(2) 0.046(3) 0.024(2) 0.0009(18) -0.0080(18) 0.0058(19)
C5 0.051(3) 0.029(2) 0.041(3) 0.0118(19) 0.018(2) 0.000(2)
C35 0.048(3) 0.046(3) 0.019(2) 0.0082(18) 0.0082(19) 0.005(2)
C40 0.034(2) 0.044(3) 0.025(2) 0.0102(18) -0.0030(18) -0.0095(19)
C60 0.042(3) 0.037(2) 0.043(3) -0.013(2) -0.014(2) -0.002(2)
C53 0.054(3) 0.022(2) 0.038(3) 0.0002(18) 0.002(2) -0.0024(19)
C54 0.033(2) 0.031(2) 0.035(2) -0.0006(18) -0.0020(19) -0.0041(18)
C17 0.055(3) 0.056(3) 0.017(2) -0.0061(19) -0.004(2) 0.000(2)
C23 0.022(2) 0.068(3) 0.035(3) 0.017(2) -0.0038(18) -0.007(2)
C16 0.056(3) 0.061(3) 0.019(2) 0.007(2) 0.011(2) 0.019(3)
C20 0.036(2) 0.036(2) 0.044(3) 0.000(2) 0.004(2) -0.0110(19)
C29 0.048(3) 0.051(3) 0.038(3) 0.005(2) -0.002(2) 0.029(2)
C12 0.032(2) 0.055(3) 0.045(3) 0.016(2) 0.011(2) -0.002(2)
C30 0.061(3) 0.034(2) 0.039(3) 0.012(2) 0.000(2) 0.019(2)
C59 0.037(3) 0.051(3) 0.033(2) -0.014(2) -0.015(2) 0.006(2)
C3 0.051(3) 0.027(2) 0.049(3) 0.007(2) 0.021(2) 0.013(2)
C67 0.039(3) 0.040(3) 0.048(3) 0.018(2) 0.012(2) -0.001(2)
C64 0.076(4) 0.032(2) 0.046(3) 0.015(2) 0.010(3) 0.017(2)
C22 0.042(3) 0.054(3) 0.061(4) 0.013(3) -0.004(3) -0.026(2)
C4 0.071(4) 0.023(2) 0.057(3) 0.020(2) 0.025(3) 0.008(2)
C21 0.052(3) 0.038(3) 0.071(4) -0.004(2) 0.004(3) -0.019(2)
C65 0.080(4) 0.045(3) 0.066(4) 0.031(3) 0.019(3) 0.001(3)
C66 0.063(4) 0.052(3) 0.075(4) 0.033(3) 0.031(3) 0.000(3)

loop_
_atom_type_symbol
_atom_type_description
_atom_type_scat_dispersion_real
_atom_type_scat_dispersion_imag
_atom_type_scat_source
C C 0.0033 0.0016 'International Tables Vol C Tables 4.2.6.8 and 6.1.1.4'
H H 0.0000 0.0000 'International Tables Vol C Tables 4.2.6.8 and 6.1.1.4'
N N 0.0061 0.0033 'International Tables Vol C Tables 4.2.6.8 and 6.1.1.4'
Si Si 0.0817 0.0704 'International Tables Vol C Tables 4.2.6.8 and 6.1.1.4'
P P 0.1023 0.0942 'International Tables Vol C Tables 4.2.6.8 and 6.1.1.4'
Ni Ni 0.3393 1.1124 'International Tables Vol C Tables 4.2.6.8 and 6.1.1.4'
Ge Ge 0.1547 1.8001 'International Tables Vol C Tables 4.2.6.8 and 6.1.1.4'
Br Br -0.2901 2.4595 'International Tables Vol C Tables 4.2.6.8 and 6.1.1.4'

loop_
_geom_angle_atom_site_label_1
_geom_angle_atom_site_label_2
_geom_angle_atom_site_label_3
_geom_angle
_geom_angle_site_symmetry_1
_geom_angle_site_symmetry_3
_geom_angle_publ_flag
N1 Ge1 Ni1 132.40(9) . . ?
N1 Ge1 Br1 98.84(9) . . ?
Ni1 Ge1 Br1 128.46(3) . . ?
Ge1 Ni1 P2 114.52(4) . . ?
Ge1 Ni1 P1 97.33(4) . . ?
P2 Ni1 P1 109.01(4) . . ?
Ge1 Ni1 P3 103.83(4) . . ?
P2 Ni1 P3 108.94(5) . . ?
P1 Ni1 P3 122.87(4) . . ?
C25 P1 C26 101.55(17) . . ?
C25 P1 C32 104.09(17) . . ?
C26 P1 C32 96.51(17) . . ?
C25 P1 Ni1 111.75(12) . . ?
C26 P1 Ni1 117.59(13) . . ?
C32 P1 Ni1 122.36(13) . . ?
N1 Si1 C13 111.85(16) . . ?
N1 Si1 C25 110.58(16) . . ?
C13 Si1 C25 110.15(17) . . ?
N1 Si1 C19 109.99(16) . . ?
C13 Si1 C19 107.71(18) . . ?
C25 Si1 C19 106.37(17) . . ?
C56 P3 C68 100.63(17) . . ?
C56 P3 C62 101.96(17) . . ?
C68 P3 C62 100.66(17) . . ?
C56 P3 Ni1 117.71(12) . . ?
C68 P3 Ni1 115.47(12) . . ?
C62 P3 Ni1 117.58(13) . . ?
C50 P2 C38 105.28(17) . . ?
C50 P2 C44 102.72(17) . . ?
C38 P2 C44 96.00(16) . . ?
C50 P2 Ni1 111.28(12) . . ?
C38 P2 Ni1 117.75(13) . . ?
C44 P2 Ni1 121.42(12) . . ?
C1 N1 Si1 117.6(2) . . ?
C1 N1 Ge1 122.9(2) . . ?
Si1 N1 Ge1 118.78(16) . . ?
P1 C25 Si1 123.98(19) . . ?
C6 C10 C12 113.8(4) . . ?
C6 C10 C11 110.9(3) . . ?
C12 C10 C11 109.5(3) . . ?
C2 C1 C6 120.6(3) . . ?
C2 C1 N1 121.3(3) . . ?
C6 C1 N1 118.0(3) . . ?
C73 C68 C69 118.4(3) . . ?
C73 C68 P3 118.5(3) . . ?
C69 C68 P3 123.1(3) . . ?
C43 C38 C39 118.3(3) . . ?
C43 C38 P2 125.0(3) . . ?
C39 C38 P2 116.5(3) . . ?
C45 C44 C49 118.6(3) . . ?
C45 C44 P2 120.4(3) . . ?
C49 C44 P2 120.9(3) . . ?
C55 C50 C51 118.7(3) . . ?
C55 C50 P2 120.7(3) . . ?
C51 C50 P2 119.9(3) . . ?
C37 C32 C33 118.7(3) . . ?
C37 C32 P1 118.9(3) . . ?
C33 C32 P1 122.1(3) . . ?
C52 C51 C50 120.1(4) . . ?
C15 C14 C13 122.0(4) . . ?
C57 C56 C61 118.9(4) . . ?
C57 C56 P3 117.7(3) . . ?
C61 C56 P3 123.4(3) . . ?
C14 C13 C18 117.4(4) . . ?
C14 C13 Si1 120.9(3) . . ?
C18 C13 Si1 121.6(3) . . ?
C67 C62 C63 118.8(4) . . ?
C67 C62 P3 123.2(3) . . ?
C63 C62 P3 117.9(3) . . ?
C34 C33 C32 120.3(4) . . ?
C23 C24 C19 121.4(4) . . ?
C44 C45 C46 120.6(4) . . ?
C70 C71 C72 120.6(4) . . ?
C40 C39 C38 121.3(4) . . ?
C48 C49 C44 120.4(4) . . ?
C24 C19 C20 117.4(4) . . ?
C24 C19 Si1 122.3(3) . . ?
C20 C19 Si1 120.3(3) . . ?
C72 C73 C68 121.5(4) . . ?
C73 C72 C71 119.0(4) . . ?
C50 C55 C54 121.0(4) . . ?
C5 C6 C1 118.0(4) . . ?
C5 C6 C10 119.3(3) . . ?
C1 C6 C10 122.7(3) . . ?
C32 C37 C36 120.7(4) . . ?
C42 C43 C38 120.1(4) . . ?
C56 C57 C58 120.9(4) . . ?
C71 C70 C69 120.4(4) . . ?
C70 C69 C68 120.1(4) . . ?
C48 C47 C46 119.9(4) . . ?
C41 C42 C43 121.0(4) . . ?
C51 C52 C53 120.4(4) . . ?
C60 C61 C56 119.7(4) . . ?
C2 C7 C9 111.9(4) . . ?
C2 C7 C8 110.8(4) . . ?
C9 C7 C8 109.7(4) . . ?
C28 C27 C26 121.0(4) . . ?
C27 C26 C31 117.8(4) . . ?
C27 C26 P1 122.7(3) . . ?
C31 C26 P1 119.5(3) . . ?
C29 C28 C27 119.7(4) . . ?
C42 C41 C40 119.5(4) . . ?
C35 C36 C37 120.1(4) . . ?
C30 C31 C26 120.3(4) . . ?
C35 C34 C33 120.1(4) . . ?
C47 C48 C49 120.0(4) . . ?
C47 C46 C45 120.4(4) . . ?
C17 C18 C13 120.7(4) . . ?
C16 C15 C14 119.4(4) . . ?
C64 C63 C62 120.5(4) . . ?
C3 C2 C1 118.4(4) . . ?
C3 C2 C7 117.5(4) . . ?
C1 C2 C7 124.2(3) . . ?
C59 C58 C57 120.2(4) . . ?
C4 C5 C6 122.4(4) . . ?
C36 C35 C34 120.0(4) . . ?
C39 C40 C41 119.8(4) . . ?
C59 C60 C61 120.7(4) . . ?
C54 C53 C52 119.6(4) . . ?
C53 C54 C55 120.1(4) . . ?
C16 C17 C18 120.1(4) . . ?
C22 C23 C24 120.3(4) . . ?
C17 C16 C15 120.4(4) . . ?
C21 C20 C19 120.2(4) . . ?
C30 C29 C28 120.4(4) . . ?
C29 C30 C31 120.7(4) . . ?
C58 C59 C60 119.5(4) . . ?
C4 C3 C2 121.1(4) . . ?
C62 C67 C66 120.2(5) . . ?
C63 C64 C65 119.8(5) . . ?
C21 C22 C23 119.6(4) . . ?
C5 C4 C3 119.5(4) . . ?
C22 C21 C20 121.1(5) . . ?
C66 C65 C64 119.7(4) . . ?
C65 C66 C67 121.0(5) . . ?

loop_
_geom_bond_atom_site_label_1
_geom_bond_atom_site_label_2
_geom_bond_distance
_geom_bond_site_symmetry_2
_geom_bond_publ_flag
Ge1 N1 1.876(3) . ?
Ge1 Ni1 2.1994(7) . ?
Ge1 Br1 2.3802(9) . ?
Ni1 P2 2.2028(12) . ?
Ni1 P1 2.2079(12) . ?
Ni1 P3 2.2152(11) . ?
P1 C25 1.857(4) . ?
P1 C26 1.858(4) . ?
P1 C32 1.859(4) . ?
Si1 N1 1.762(3) . ?
Si1 C13 1.889(4) . ?
Si1 C25 1.891(4) . ?
Si1 C19 1.892(4) . ?
P3 C56 1.849(4) . ?
P3 C68 1.854(4) . ?
P3 C62 1.855(4) . ?
P2 C50 1.848(4) . ?
P2 C38 1.854(4) . ?
P2 C44 1.857(4) . ?
N1 C1 1.455(5) . ?
C10 C6 1.516(5) . ?
C10 C12 1.535(6) . ?
C10 C11 1.539(6) . ?
C1 C2 1.410(5) . ?
C1 C6 1.434(5) . ?
C68 C73 1.399(5) . ?
C68 C69 1.404(5) . ?
C38 C43 1.402(5) . ?
C38 C39 1.407(5) . ?
C44 C45 1.384(5) . ?
C44 C49 1.406(5) . ?
C50 C55 1.389(5) . ?
C50 C51 1.414(5) . ?
C32 C37 1.384(5) . ?
C32 C33 1.399(5) . ?
C51 C52 1.391(5) . ?
C14 C15 1.391(6) . ?
C14 C13 1.401(6) . ?
C56 C57 1.386(5) . ?
C56 C61 1.404(5) . ?
C13 C18 1.407(6) . ?
C62 C67 1.389(6) . ?
C62 C63 1.396(6) . ?
C33 C34 1.397(6) . ?
C24 C23 1.398(6) . ?
C24 C19 1.411(6) . ?
C45 C46 1.393(5) . ?
C71 C70 1.377(6) . ?
C71 C72 1.395(6) . ?
C39 C40 1.382(6) . ?
C49 C48 1.396(5) . ?
C19 C20 1.411(6) . ?
C73 C72 1.393(5) . ?
C55 C54 1.395(6) . ?
C6 C5 1.390(6) . ?
C37 C36 1.402(6) . ?
C43 C42 1.399(6) . ?
C57 C58 1.403(6) . ?
C70 C69 1.400(6) . ?
C47 C48 1.379(6) . ?
C47 C46 1.380(6) . ?
C42 C41 1.378(7) . ?
C52 C53 1.396(6) . ?
C61 C60 1.397(6) . ?
C7 C2 1.524(5) . ?
C7 C9 1.541(6) . ?
C7 C8 1.549(6) . ?
C27 C28 1.398(6) . ?
C27 C26 1.409(6) . ?
C26 C31 1.412(5) . ?
C28 C29 1.378(7) . ?
C41 C40 1.406(7) . ?
C36 C35 1.373(6) . ?
C31 C30 1.391(6) . ?
C34 C35 1.386(6) . ?
C18 C17 1.403(6) . ?
C15 C16 1.389(7) . ?
C63 C64 1.390(6) . ?
C2 C3 1.406(6) . ?
C58 C59 1.373(7) . ?
C5 C4 1.376(6) . ?
C60 C59 1.396(7) . ?
C53 C54 1.389(7) . ?
C17 C16 1.380(7) . ?
C23 C22 1.385(8) . ?
C20 C21 1.410(6) . ?
C29 C30 1.382(7) . ?
C3 C4 1.401(6) . ?
C67 C66 1.394(6) . ?
C64 C65 1.399(8) . ?
C22 C21 1.377(8) . ?
C65 C66 1.358(8) . ?

loop_
_platon_squeeze_void_nr
_platon_squeeze_void_average_x
_platon_squeeze_void_average_y
_platon_squeeze_void_average_z
_platon_squeeze_void_volume
_platon_squeeze_void_count_electrons
_platon_squeeze_void_content
1 0.000 0.500 0.528 895 137 'C26 H44'
